data_6000283
loop_
_publ_author_name
'Bertheville, B.'
'Yvon, K.'

_publ_section_title
;
 High-pressure synthesis and crystal structure of Sr2MgH6
;
_journal_name_full 'Journal of Alloys and Compounds'
_journal_page_first 197
_journal_page_last 199
_journal_paper_doi 10.1016/S0925-8388(99)00090-0
_journal_volume 288
_journal_year 1999
_chemical_formula_sum 'H6 Mg Sr2'
_space_group_name_H-M_alt 'P -3 m 1'
_cell_angle_alpha 90.000
_cell_angle_beta 90.000
_cell_angle_gamma 120.000
_cell_length_a 5.5610
_cell_length_b 5.5610
_cell_length_c 4.1708
_cell_volume 111.70
_cod_database_code 6000283

loop_
_atom_site_label
_atom_site_fract_x
_atom_site_fract_y
_atom_site_fract_z
? ? ? ?
